data_7050115
loop_
_publ_author_name
'Wen, Yi-Hang'
'Zhang, Jian'
'Wang, Xiao-Qin'
'Feng, Yun-Long'
'Cheng, Jian-kai'
'Li, Zhao-Ji'
'Yao, Yuan-Gen'

_publ_section_title
;
 A rare metal--organic 3D architecture with a pseudo-primitive cubic
 topology with double edges constructed from a 12-connected SBU
;
_journal_issue 8
_journal_name_full 'New Journal of Chemistry'
_journal_page_first 995
_journal_paper_doi 10.1039/b504917b
_journal_volume 29
_journal_year 2005
_chemical_formula_moiety 'C58 H44 CD4 N4 O16'
_chemical_formula_sum 'C58 H44 Cd4 N4 O16'
_chemical_formula_weight 1502.57
_chemical_name_systematic
;
?
;
_space_group_IT_number 2
_symmetry_cell_setting triclinic
_symmetry_space_group_name_Hall '-P 1'
_symmetry_space_group_name_H-M 'P -1'
_atom_sites_solution_hydrogens geom
_atom_sites_solution_primary direct
_atom_sites_solution_secondary difmap
_audit_creation_method SHELXL-97
_cell_angle_alpha 88.9600(10)
_cell_angle_beta 71.7120(10)
_cell_angle_gamma 75.7630(10)
_cell_formula_units_Z 1
_cell_length_a 9.67730(10)
_cell_length_b 10.2288(2)
_cell_length_c 14.8317(3)
_cell_measurement_reflns_used 5359
_cell_measurement_temperature 293(2)
_cell_measurement_theta_max 25.02
_cell_measurement_theta_min 1.45
_cell_volume 1348.40(4)
_computing_cell_refinement 'Siemens SMART & SAINT'
_computing_data_collection 'Siemens SMART'
_computing_data_reduction 'Siemens XPREP'
_computing_molecular_graphics 'Bruker SHELXTL'
_computing_publication_material 'Bruker SHELXTL'
_computing_structure_refinement 'Siemens SHELXTL'
_computing_structure_solution 'Siemens SHELXTL'
_diffrn_ambient_temperature 293(2)
_diffrn_measured_fraction_theta_full 0.970
_diffrn_measured_fraction_theta_max 0.970
_diffrn_measurement_device_type 'CCD area detector'
_diffrn_measurement_method 'phi and omega scans'
_diffrn_radiation_monochromator graphite
_diffrn_radiation_source 'fine-focus sealed tube'
_diffrn_radiation_type MoK\a
_diffrn_radiation_wavelength 0.71073
_diffrn_reflns_av_R_equivalents 0.0226
_diffrn_reflns_av_sigmaI/netI 0.0299
_diffrn_reflns_limit_h_max 11
_diffrn_reflns_limit_h_min -11
_diffrn_reflns_limit_k_max 9
_diffrn_reflns_limit_k_min -12
_diffrn_reflns_limit_l_max 15
_diffrn_reflns_limit_l_min -17
_diffrn_reflns_number 6889
_diffrn_reflns_theta_full 25.02
_diffrn_reflns_theta_max 25.02
_diffrn_reflns_theta_min 1.45
_diffrn_standards_decay_% 0
_diffrn_standards_interval_count 0
_diffrn_standards_interval_time .
_diffrn_standards_number 0
_exptl_absorpt_coefficient_mu 1.633
_exptl_absorpt_correction_T_max 0.849
_exptl_absorpt_correction_T_min 0.790
_exptl_absorpt_correction_type empirical
_exptl_absorpt_process_details 'SADABS (Sheldrick, 1996)'
_exptl_crystal_colour colorless
_exptl_crystal_density_diffrn 1.850
_exptl_crystal_density_method 'not measured'
_exptl_crystal_description prism
_exptl_crystal_F_000 740
_exptl_crystal_size_max .36
_exptl_crystal_size_mid .12
_exptl_crystal_size_min .10
_refine_diff_density_max 0.552
_refine_diff_density_min -0.863
_refine_diff_density_rms 0.137
_refine_ls_extinction_method none
_refine_ls_goodness_of_fit_ref 1.196
_refine_ls_hydrogen_treatment none
_refine_ls_matrix_type full
_refine_ls_number_parameters 370
_refine_ls_number_reflns 4631
_refine_ls_number_restraints 0
_refine_ls_restrained_S_all 1.196
_refine_ls_R_factor_gt 0.0383
_refine_ls_shift/su_max 0.001
_refine_ls_shift/su_mean 0.000
_refine_ls_structure_factor_coef Fsqd
_refine_ls_weighting_details 'calc w=1/[\s^2^(Fo^2^)+(0.0319P)^2^+6.1839P] where P=(Fo^2^+2Fc^2^)/3'
_refine_ls_weighting_scheme calc
_refine_ls_wR_factor_gt 0.0917
_refine_ls_wR_factor_ref 0.1006
_reflns_number_gt 4154
_reflns_number_total 4631
_reflns_threshold_expression >2sigma(I)
_cod_data_source_file b504917b.txt
_cod_data_source_block a
_cod_depositor_comments
;
The following automatic conversions were performed:
'_symmetry_cell_setting' value 'Triclinic' changed to 'triclinic'
according to '/home/saulius/struct/CIF-dictionaries/cif_core.dic'
dictionary named 'cif_core.dic' version 2.4.1 from 2010-06-29.

Automatic conversion script
Id: cif_fix_enum 1527 2010-12-29 10:47:43Z saulius 
;
_cod_original_sg_symbol_H-M P-1
_cod_database_code 7050115
_refine_ls_r_factor_ref 0.0460

loop_
_symmetry_equiv_pos_as_xyz
'x, y, z'
'-x, -y, -z'

loop_
_atom_site_label
_atom_site_type_symbol
_atom_site_fract_x
_atom_site_fract_y
_atom_site_fract_z
_atom_site_U_iso_or_equiv
_atom_site_adp_type
_atom_site_occupancy
_atom_site_symmetry_multiplicity
_atom_site_calc_flag
_atom_site_refinement_flags
_atom_site_disorder_assembly
_atom_site_disorder_group
Cd1 Cd -0.03537(4) 1.09910(4) -0.19726(3) 0.02296(12) Uani 1 1 d . . .
Cd2 Cd 0.08943(4) 0.89488(4) -0.41395(3) 0.02384(12) Uani 1 1 d . . .
O8 O 0.3376(4) 0.9040(4) -0.4103(3) 0.0367(9) Uani 1 1 d . . .
O4 O 0.0866(5) 0.8961(4) -0.1726(3) 0.0372(10) Uani 1 1 d . . .
N1 N 0.1459(5) 0.6952(4) -0.4964(3) 0.0270(10) Uani 1 1 d . . .
C8 C 0.0746(6) 0.7905(5) -0.2081(4) 0.0253(11) Uani 1 1 d . . .
C4 C 0.2012(7) 0.6512(6) -0.1020(4) 0.0358(13) Uani 1 1 d . . .
H4A H 0.2366 0.7245 -0.0917 0.043 Uiso 1 1 calc R . .
C5 C 0.1116(6) 0.6622(5) -0.1602(4) 0.0267(11) Uani 1 1 d . . .
C11 C 0.5490(6) 1.2687(6) -0.3217(4) 0.0320(12) Uani 1 1 d . . .
H11A H 0.6047 1.3207 -0.3049 0.038 Uiso 1 1 calc R . .
C12 C 0.6139(6) 1.1332(5) -0.3510(4) 0.0246(11) Uani 1 1 d . . .
C16 C 0.2821(6) 1.0235(6) -0.3784(4) 0.0268(11) Uani 1 1 d . . .
C13 C 0.5290(6) 1.0555(5) -0.3741(4) 0.0253(11) Uani 1 1 d . . .
H13A H 0.5735 0.9660 -0.3971 0.030 Uiso 1 1 calc R . .
O3 O 0.0317(5) 0.7848(4) -0.2794(3) 0.0404(10) Uani 1 1 d . . .
C14 C 0.3782(6) 1.1107(5) -0.3632(4) 0.0263(11) Uani 1 1 d . . .
C21 C 0.0786(6) 0.6797(5) -0.5611(4) 0.0263(11) Uani 1 1 d . . .
H21A H 0.0076 0.7533 -0.5709 0.032 Uiso 1 1 calc R . .
C6 C 0.0557(6) 0.5528(5) -0.1727(4) 0.0273(11) Uani 1 1 d . . .
H6A H -0.0065 0.5599 -0.2102 0.033 Uiso 1 1 calc R . .
C10 C 0.4016(6) 1.3269(6) -0.3174(5) 0.0373(14) Uani 1 1 d . . .
H10A H 0.3604 1.4188 -0.3011 0.045 Uiso 1 1 calc R . .
C18 C 0.2854(7) 0.4630(6) -0.5353(4) 0.0375(14) Uani 1 1 d . . .
H18A H 0.3571 0.3903 -0.5251 0.045 Uiso 1 1 calc R . .
C19 C 0.2136(6) 0.4480(5) -0.6007(4) 0.0304(12) Uani 1 1 d . . .
C9 C 0.3158(6) 1.2485(6) -0.3373(4) 0.0319(12) Uani 1 1 d . . .
H9A H 0.2164 1.2874 -0.3335 0.038 Uiso 1 1 calc R . .
C20 C 0.1097(7) 0.5606(6) -0.6130(4) 0.0325(12) Uani 1 1 d . . .
H20A H 0.0604 0.5555 -0.6569 0.039 Uiso 1 1 calc R . .
C22 C 0.2445(8) 0.3159(6) -0.6557(4) 0.0398(14) Uani 1 1 d . . .
H22A H 0.1528 0.3092 -0.6667 0.048 Uiso 1 1 calc R . .
H22B H 0.2712 0.2425 -0.6170 0.048 Uiso 1 1 calc R . .
C17 C 0.2501(7) 0.5864(6) -0.4851(5) 0.0403(15) Uani 1 1 d . . .
H17A H 0.3001 0.5946 -0.4420 0.048 Uiso 1 1 calc R . .
C23 C 0.3690(7) 0.2976(6) -0.7507(4) 0.0416(15) Uani 1 1 d . . .
H23A H 0.4647 0.2875 -0.7397 0.050 Uiso 1 1 calc R . .
H23B H 0.3517 0.3777 -0.7857 0.050 Uiso 1 1 calc R . .
C3 C 0.2383(8) 0.5323(6) -0.0594(5) 0.0462(17) Uani 1 1 d . . .
H3A H 0.2987 0.5255 -0.0207 0.055 Uiso 1 1 calc R . .
O6 O 0.8594(4) 0.9957(4) -0.4262(3) 0.0290(8) Uani 1 1 d . . .
O5 O 0.8088(4) 1.1023(5) -0.2857(3) 0.0389(10) Uani 1 1 d . . .
C15 C 0.7719(6) 1.0711(5) -0.3541(4) 0.0251(11) Uani 1 1 d . . .
O2 O -0.0583(5) 0.3305(4) -0.1911(3) 0.0335(9) Uani 1 1 d . . .
C7 C 0.0363(6) 0.3146(5) -0.1464(4) 0.0264(11) Uani 1 1 d . . .
C1 C 0.0922(6) 0.4341(5) -0.1297(4) 0.0282(12) Uani 1 1 d . . .
C2 C 0.1851(7) 0.4227(6) -0.0744(5) 0.0391(14) Uani 1 1 d . . .
H2A H 0.2122 0.3418 -0.0472 0.047 Uiso 1 1 calc R . .
O1 O 0.0908(5) 0.2018(4) -0.1205(3) 0.0373(10) Uani 1 1 d . . .
O7 O 0.1397(4) 1.0776(4) -0.3565(3) 0.0283(8) Uani 1 1 d . . .
N2 N 0.7532(5) 0.1023(5) -1.0687(3) 0.0307(10) Uani 1 1 d . . .
C27 C 0.7560(7) 0.0257(6) -0.9954(4) 0.0336(13) Uani 1 1 d . . .
H27A H 0.8421 -0.0426 -1.0004 0.040 Uiso 1 1 calc R . .
C25 C 0.5068(7) 0.1462(6) -0.9009(4) 0.0321(12) Uani 1 1 d . . .
C26 C 0.6348(7) 0.0440(6) -0.9116(4) 0.0352(13) Uani 1 1 d . . .
H26A H 0.6404 -0.0130 -0.8626 0.042 Uiso 1 1 calc R . .
C29 C 0.5050(7) 0.2245(7) -0.9785(4) 0.0418(15) Uani 1 1 d . . .
H29A H 0.4205 0.2937 -0.9756 0.050 Uiso 1 1 calc R . .
C28 C 0.6285(7) 0.1993(7) -1.0598(4) 0.0412(15) Uani 1 1 d . . .
H28A H 0.6245 0.2527 -1.1108 0.049 Uiso 1 1 calc R . .
C24 C 0.3767(7) 0.1737(6) -0.8105(4) 0.0363(13) Uani 1 1 d . . .
H24A H 0.3847 0.0951 -0.7730 0.044 Uiso 1 1 calc R . .
H24B H 0.2840 0.1876 -0.8258 0.044 Uiso 1 1 calc R . .

loop_
_atom_site_aniso_label
_atom_site_aniso_U_11
_atom_site_aniso_U_22
_atom_site_aniso_U_33
_atom_site_aniso_U_23
_atom_site_aniso_U_13
_atom_site_aniso_U_12
Cd1 0.0274(2) 0.0197(2) 0.0253(2) 0.00139(14) -0.01115(16) -0.00867(15)
Cd2 0.0248(2) 0.0227(2) 0.0274(2) 0.00031(15) -0.01218(16) -0.00689(15)
O8 0.030(2) 0.035(2) 0.047(3) -0.0084(19) -0.0132(19) -0.0083(17)
O4 0.050(3) 0.021(2) 0.049(3) 0.0028(17) -0.028(2) -0.0079(17)
N1 0.031(2) 0.022(2) 0.029(2) -0.0002(18) -0.011(2) -0.0062(18)
C8 0.026(3) 0.023(3) 0.027(3) 0.002(2) -0.007(2) -0.009(2)
C4 0.052(4) 0.020(3) 0.047(4) 0.004(2) -0.026(3) -0.016(3)
C5 0.030(3) 0.022(3) 0.031(3) 0.002(2) -0.013(2) -0.007(2)
C11 0.025(3) 0.039(3) 0.034(3) 0.000(2) -0.006(2) -0.017(2)
C12 0.021(3) 0.033(3) 0.022(3) 0.005(2) -0.007(2) -0.012(2)
C16 0.019(3) 0.044(3) 0.023(3) 0.003(2) -0.010(2) -0.012(2)
C13 0.023(3) 0.030(3) 0.023(3) -0.001(2) -0.007(2) -0.008(2)
O3 0.060(3) 0.040(2) 0.039(2) 0.0170(19) -0.031(2) -0.027(2)
C14 0.022(3) 0.033(3) 0.027(3) 0.007(2) -0.009(2) -0.012(2)
C21 0.031(3) 0.023(3) 0.028(3) 0.004(2) -0.012(2) -0.008(2)
C6 0.038(3) 0.020(3) 0.032(3) 0.004(2) -0.019(2) -0.010(2)
C10 0.026(3) 0.026(3) 0.056(4) -0.006(3) -0.008(3) -0.005(2)
C18 0.041(3) 0.028(3) 0.040(3) 0.001(3) -0.015(3) 0.002(2)
C19 0.036(3) 0.026(3) 0.026(3) 0.001(2) -0.005(2) -0.009(2)
C9 0.023(3) 0.031(3) 0.039(3) 0.000(2) -0.007(2) -0.007(2)
C20 0.041(3) 0.032(3) 0.032(3) 0.005(2) -0.019(3) -0.014(3)
C22 0.053(4) 0.020(3) 0.040(3) -0.001(2) -0.006(3) -0.011(3)
C17 0.049(4) 0.037(3) 0.042(4) 0.001(3) -0.030(3) -0.001(3)
C23 0.045(4) 0.037(3) 0.039(3) -0.012(3) -0.001(3) -0.017(3)
C3 0.063(4) 0.034(3) 0.065(5) 0.011(3) -0.049(4) -0.019(3)
O6 0.0197(18) 0.035(2) 0.031(2) 0.0018(17) -0.0089(16) -0.0032(16)
O5 0.031(2) 0.060(3) 0.035(2) 0.004(2) -0.0191(18) -0.017(2)
C15 0.024(3) 0.030(3) 0.025(3) 0.007(2) -0.007(2) -0.014(2)
O2 0.048(2) 0.025(2) 0.039(2) 0.0068(16) -0.025(2) -0.0142(17)
C7 0.037(3) 0.020(3) 0.026(3) 0.003(2) -0.012(2) -0.011(2)
C1 0.040(3) 0.020(3) 0.029(3) -0.001(2) -0.016(2) -0.009(2)
C2 0.056(4) 0.023(3) 0.050(4) 0.005(3) -0.033(3) -0.010(3)
O1 0.056(3) 0.0151(18) 0.054(3) 0.0086(17) -0.033(2) -0.0119(17)
O7 0.0229(19) 0.036(2) 0.029(2) 0.0021(16) -0.0103(16) -0.0105(16)
N2 0.033(3) 0.036(3) 0.023(2) 0.0023(19) -0.009(2) -0.009(2)
C27 0.041(3) 0.027(3) 0.031(3) 0.008(2) -0.011(3) -0.007(2)
C25 0.042(3) 0.027(3) 0.028(3) -0.004(2) -0.009(3) -0.013(2)
C26 0.047(4) 0.031(3) 0.026(3) 0.009(2) -0.006(3) -0.015(3)
C29 0.034(3) 0.047(4) 0.036(3) 0.004(3) -0.007(3) 0.001(3)
C28 0.045(4) 0.045(4) 0.030(3) 0.014(3) -0.013(3) -0.004(3)
C24 0.040(3) 0.035(3) 0.032(3) -0.002(2) -0.002(3) -0.019(3)

loop_
_atom_type_symbol
_atom_type_description
_atom_type_scat_dispersion_real
_atom_type_scat_dispersion_imag
_atom_type_scat_source
C C 0.0033 0.0016 'International Tables Vol C Tables 4.2.6.8 and 6.1.1.4'
H H 0.0000 0.0000 'International Tables Vol C Tables 4.2.6.8 and 6.1.1.4'
N N 0.0061 0.0033 'International Tables Vol C Tables 4.2.6.8 and 6.1.1.4'
O O 0.0106 0.0060 'International Tables Vol C Tables 4.2.6.8 and 6.1.1.4'
Cd Cd -0.8075 1.2024 'International Tables Vol C Tables 4.2.6.8 and 6.1.1.4'

loop_
_geom_angle_atom_site_label_1
_geom_angle_atom_site_label_2
_geom_angle_atom_site_label_3
_geom_angle
_geom_angle_site_symmetry_1
_geom_angle_site_symmetry_3
_geom_angle_publ_flag
O4 Cd1 O5 115.31(15) . 1_455 ?
O4 Cd1 N2 93.74(17) . 1_466 ?
O5 Cd1 N2 84.58(15) 1_455 1_466 ?
O4 Cd1 O2 147.42(14) . 1_565 ?
O5 Cd1 O2 96.46(15) 1_455 1_565 ?
N2 Cd1 O2 96.38(16) 1_466 1_565 ?
O4 Cd1 O1 91.32(14) . 1_565 ?
O5 Cd1 O1 153.06(15) 1_455 1_565 ?
N2 Cd1 O1 98.26(16) 1_466 1_565 ?
O2 Cd1 O1 56.62(13) 1_565 1_565 ?
O4 Cd1 O7 89.22(15) . . ?
O5 Cd1 O7 78.98(13) 1_455 . ?
N2 Cd1 O7 162.95(14) 1_466 . ?
O2 Cd1 O7 90.01(14) 1_565 . ?
O1 Cd1 O7 98.45(14) 1_565 . ?
O4 Cd1 C7 119.11(15) . 1_565 ?
O5 Cd1 C7 124.94(16) 1_455 1_565 ?
N2 Cd1 C7 99.42(17) 1_466 1_565 ?
O2 Cd1 C7 28.54(15) 1_565 1_565 ?
O1 Cd1 C7 28.12(15) 1_565 1_565 ?
O7 Cd1 C7 93.75(14) . 1_565 ?
N1 Cd2 O3 87.84(16) . . ?
N1 Cd2 O6 101.67(15) . 1_455 ?
O3 Cd2 O6 102.68(15) . 1_455 ?
N1 Cd2 O7 155.77(15) . . ?
O3 Cd2 O7 99.62(14) . . ?
O6 Cd2 O7 99.12(13) 1_455 . ?
N1 Cd2 O8 101.02(15) . . ?
O3 Cd2 O8 95.42(15) . . ?
O6 Cd2 O8 151.35(14) 1_455 . ?
O7 Cd2 O8 55.57(13) . . ?
N1 Cd2 O6 87.50(14) . 2_674 ?
O3 Cd2 O6 173.80(13) . 2_674 ?
O6 Cd2 O6 74.30(14) 1_455 2_674 ?
O7 Cd2 O6 86.28(13) . 2_674 ?
O8 Cd2 O6 89.48(13) . 2_674 ?
N1 Cd2 C16 127.83(16) . . ?
O3 Cd2 C16 99.94(15) . . ?
O6 Cd2 C16 125.85(15) 1_455 . ?
O7 Cd2 C16 28.32(15) . . ?
O8 Cd2 C16 27.32(15) . . ?
O6 Cd2 C16 86.15(14) 2_674 . ?
C16 O8 Cd2 88.3(3) . . ?
C8 O4 Cd1 121.8(3) . . ?
C21 N1 C17 116.7(5) . . ?
C21 N1 Cd2 121.1(3) . . ?
C17 N1 Cd2 122.1(4) . . ?
O4 C8 O3 125.1(5) . . ?
O4 C8 C5 117.1(5) . . ?
O3 C8 C5 117.8(5) . . ?
C3 C4 C5 120.5(5) . . ?
C3 C4 H4A 119.8 . . ?
C5 C4 H4A 119.8 . . ?
C4 C5 C6 119.0(5) . . ?
C4 C5 C8 120.2(5) . . ?
C6 C5 C8 120.7(5) . . ?
C10 C11 C12 120.3(5) . . ?
C10 C11 H11A 119.8 . . ?
C12 C11 H11A 119.8 . . ?
C11 C12 C13 119.5(5) . . ?
C11 C12 C15 119.9(5) . . ?
C13 C12 C15 120.6(5) . . ?
O8 C16 O7 121.4(5) . . ?
O8 C16 C14 121.4(5) . . ?
O7 C16 C14 117.2(5) . . ?
O8 C16 Cd2 64.4(3) . . ?
O7 C16 Cd2 57.3(3) . . ?
C14 C16 Cd2 172.6(4) . . ?
C14 C13 C12 120.4(5) . . ?
C14 C13 H13A 119.8 . . ?
C12 C13 H13A 119.8 . . ?
C8 O3 Cd2 127.9(3) . . ?
C13 C14 C9 119.4(5) . . ?
C13 C14 C16 120.5(5) . . ?
C9 C14 C16 120.1(5) . . ?
N1 C21 C20 123.1(5) . . ?
N1 C21 H21A 118.4 . . ?
C20 C21 H21A 118.4 . . ?
C1 C6 C5 120.5(5) . . ?
C1 C6 H6A 119.7 . . ?
C5 C6 H6A 119.7 . . ?
C9 C10 C11 120.1(5) . . ?
C9 C10 H10A 120.0 . . ?
C11 C10 H10A 120.0 . . ?
C17 C18 C19 120.0(5) . . ?
C17 C18 H18A 120.0 . . ?
C19 C18 H18A 120.0 . . ?
C20 C19 C18 116.8(5) . . ?
C20 C19 C22 120.7(5) . . ?
C18 C19 C22 122.4(5) . . ?
C10 C9 C14 120.1(5) . . ?
C10 C9 H9A 120.0 . . ?
C14 C9 H9A 120.0 . . ?
C21 C20 C19 120.7(5) . . ?
C21 C20 H20A 119.6 . . ?
C19 C20 H20A 119.6 . . ?
C19 C22 C23 114.4(5) . . ?
C19 C22 H22A 108.7 . . ?
C23 C22 H22A 108.7 . . ?
C19 C22 H22B 108.7 . . ?
C23 C22 H22B 108.7 . . ?
H22A C22 H22B 107.6 . . ?
N1 C17 C18 122.6(5) . . ?
N1 C17 H17A 118.7 . . ?
C18 C17 H17A 118.7 . . ?
C22 C23 C24 111.8(5) . . ?
C22 C23 H23A 109.3 . . ?
C24 C23 H23A 109.3 . . ?
C22 C23 H23B 109.3 . . ?
C24 C23 H23B 109.3 . . ?
H23A C23 H23B 107.9 . . ?
C4 C3 C2 119.9(6) . . ?
C4 C3 H3A 120.1 . . ?
C2 C3 H3A 120.1 . . ?
C15 O6 Cd2 114.0(3) . 1_655 ?
C15 O6 Cd2 116.5(3) . 2_674 ?
Cd2 O6 Cd2 105.70(14) 1_655 2_674 ?
C15 O5 Cd1 156.4(4) . 1_655 ?
O5 C15 O6 124.9(5) . . ?
O5 C15 C12 116.5(5) . . ?
O6 C15 C12 118.6(5) . . ?
C7 O2 Cd1 90.4(3) . 1_545 ?
O1 C7 O2 122.3(5) . . ?
O1 C7 C1 119.1(5) . . ?
O2 C7 C1 118.5(5) . . ?
O1 C7 Cd1 61.4(3) . 1_545 ?
O2 C7 Cd1 61.0(3) . 1_545 ?
C1 C7 Cd1 172.7(4) . 1_545 ?
C2 C1 C6 120.0(5) . . ?
C2 C1 C7 119.7(5) . . ?
C6 C1 C7 120.2(5) . . ?
C1 C2 C3 120.0(5) . . ?
C1 C2 H2A 120.0 . . ?
C3 C2 H2A 120.0 . . ?
C7 O1 Cd1 90.5(3) . 1_545 ?
C16 O7 Cd2 94.4(3) . . ?
C16 O7 Cd1 124.2(3) . . ?
Cd2 O7 Cd1 98.73(13) . . ?
C27 N2 C28 117.5(5) . . ?
C27 N2 Cd1 123.0(4) . 1_644 ?
C28 N2 Cd1 118.6(4) . 1_644 ?
N2 C27 C26 122.5(5) . . ?
N2 C27 H27A 118.7 . . ?
C26 C27 H27A 118.7 . . ?
C26 C25 C29 116.5(5) . . ?
C26 C25 C24 122.2(5) . . ?
C29 C25 C24 121.3(6) . . ?
C25 C26 C27 120.3(5) . . ?
C25 C26 H26A 119.8 . . ?
C27 C26 H26A 119.8 . . ?
C28 C29 C25 119.9(6) . . ?
C28 C29 H29A 120.0 . . ?
C25 C29 H29A 120.0 . . ?
N2 C28 C29 123.2(6) . . ?
N2 C28 H28A 118.4 . . ?
C29 C28 H28A 118.4 . . ?
C25 C24 C23 112.9(5) . . ?
C25 C24 H24A 109.0 . . ?
C23 C24 H24A 109.0 . . ?
C25 C24 H24B 109.0 . . ?
C23 C24 H24B 109.0 . . ?
H24A C24 H24B 107.8 . . ?

loop_
_geom_bond_atom_site_label_1
_geom_bond_atom_site_label_2
_geom_bond_distance
_geom_bond_site_symmetry_2
_geom_bond_publ_flag
Cd1 O4 2.208(4) . ?
Cd1 O5 2.282(4) 1_455 ?
Cd1 N2 2.311(5) 1_466 ?
Cd1 O2 2.323(4) 1_565 ?
Cd1 O1 2.332(4) 1_565 ?
Cd1 O7 2.412(4) . ?
Cd2 N1 2.256(4) . ?
Cd2 O3 2.256(4) . ?
Cd2 O6 2.273(3) 1_455 ?
Cd2 O7 2.286(4) . ?
Cd2 O8 2.443(4) . ?
Cd2 O6 2.561(4) 2_674 ?
Cd2 C16 2.709(5) . ?
O8 C16 1.244(7) . ?
O4 C8 1.256(6) . ?
N1 C21 1.349(7) . ?
N1 C17 1.353(7) . ?
C8 O3 1.258(7) . ?
C8 C5 1.500(7) . ?
C4 C3 1.382(8) . ?
C4 C5 1.389(8) . ?
C4 H4A 0.9300 . ?
C5 C6 1.395(7) . ?
C11 C10 1.385(8) . ?
C11 C12 1.388(8) . ?
C11 H11A 0.9300 . ?
C12 C13 1.391(7) . ?
C12 C15 1.490(7) . ?
C16 O7 1.289(6) . ?
C16 C14 1.502(7) . ?
C13 C14 1.387(7) . ?
C13 H13A 0.9300 . ?
C14 C9 1.398(8) . ?
C21 C20 1.369(8) . ?
C21 H21A 0.9300 . ?
C6 C1 1.381(7) . ?
C6 H6A 0.9300 . ?
C10 C9 1.382(8) . ?
C10 H10A 0.9300 . ?
C18 C17 1.388(8) . ?
C18 C19 1.389(8) . ?
C18 H18A 0.9300 . ?
C19 C20 1.381(8) . ?
C19 C22 1.506(8) . ?
C9 H9A 0.9300 . ?
C20 H20A 0.9300 . ?
C22 C23 1.519(8) . ?
C22 H22A 0.9700 . ?
C22 H22B 0.9700 . ?
C17 H17A 0.9300 . ?
C23 C24 1.533(8) . ?
C23 H23A 0.9700 . ?
C23 H23B 0.9700 . ?
C3 C2 1.392(8) . ?
C3 H3A 0.9300 . ?
O6 C15 1.264(6) . ?
O6 Cd2 2.273(3) 1_655 ?
O6 Cd2 2.561(4) 2_674 ?
O5 C15 1.247(6) . ?
O5 Cd1 2.282(4) 1_655 ?
O2 C7 1.269(7) . ?
O2 Cd1 2.323(4) 1_545 ?
C7 O1 1.252(6) . ?
C7 C1 1.506(7) . ?
C7 Cd1 2.655(5) 1_545 ?
C1 C2 1.379(8) . ?
C2 H2A 0.9300 . ?
O1 Cd1 2.332(4) 1_545 ?
N2 C27 1.332(7) . ?
N2 C28 1.332(8) . ?
N2 Cd1 2.311(5) 1_644 ?
C27 C26 1.393(8) . ?
C27 H27A 0.9300 . ?
C25 C26 1.378(8) . ?
C25 C29 1.393(8) . ?
C25 C24 1.497(8) . ?
C26 H26A 0.9300 . ?
C29 C28 1.380(9) . ?
C29 H29A 0.9300 . ?
C28 H28A 0.9300 . ?
C24 H24A 0.9700 . ?
C24 H24B 0.9700 . ?
